data_4118560
loop_
_publ_author_name
'Suguru Ito'
'Kosuke Ono'
'Nobuharu Iwasawa'

_publ_contact_author 'Nobuharu Iwasawa'
_publ_contact_author_email niwasawa@chem.titech.ac.jp
_publ_section_title
;
 Controlled Self-Assembly of Multiple Diastereomeric Macrocyclic Boronic
 Esters Composed of Two Chiral Units
;
_journal_name_full 'Journal of the American Chemical Society'
_journal_page_first 13962
_journal_page_last 13965
_journal_paper_doi 10.1021/ja306249f
_journal_volume 134
_journal_year 2012
_chemical_formula_moiety 'C76 H68 B4 O12, C H Cl3'
_chemical_formula_sum 'C77 H69 B4 Cl3 O12'
_chemical_formula_weight 1335.91
_space_group_IT_number 2
_symmetry_cell_setting triclinic
_symmetry_Int_Tables_number 2
_symmetry_space_group_name_Hall '-P 1'
_symmetry_space_group_name_H-M 'P -1'
_atom_sites_solution_hydrogens geom
_atom_sites_solution_primary direct
_atom_sites_solution_secondary difmap
_audit_creation_method SHELXL-97
_cell_angle_alpha 98.4140(10)
_cell_angle_beta 112.0110(10)
_cell_angle_gamma 93.4320(10)
_cell_formula_units_Z 2
_cell_length_a 14.3811(3)
_cell_length_b 16.3836(3)
_cell_length_c 16.3956(3)
_cell_measurement_reflns_used 4154
_cell_measurement_temperature 223(2)
_cell_measurement_theta_max 68.23
_cell_measurement_theta_min 2.96
_cell_volume 3515.10(12)
_computing_cell_refinement 'PROCESS-AUTO (Rigaku, 1998) '
_computing_data_collection 'PROCESS-AUTO (Rigaku, 1998)'
_computing_data_reduction 'PROCESS-AUTO (Rigaku, 1998) '
_computing_molecular_graphics 'ORTEP-3 for Windows (Farrugia, 1998)'
_computing_publication_material 'SHELXL-97 (Sheldrick, 1997)'
_computing_structure_refinement 'SHELXL-97 (Sheldrick, 1997)'
_computing_structure_solution 'SHELXS (Sheldrick, 1997)'
_diffrn_ambient_temperature 223(2)
_diffrn_measured_fraction_theta_full 0.981
_diffrn_measured_fraction_theta_max 0.981
_diffrn_measurement_device_type 'Rigaku RAXIS-RAPID IP area detector system'
_diffrn_measurement_method '\w scan'
_diffrn_radiation_monochromator graphite
_diffrn_radiation_probe x-ray
_diffrn_radiation_type CuK\a
_diffrn_radiation_wavelength 1.54186
_diffrn_reflns_av_R_equivalents 0.0756
_diffrn_reflns_av_sigmaI/netI 0.1452
_diffrn_reflns_limit_h_max 17
_diffrn_reflns_limit_h_min -17
_diffrn_reflns_limit_k_max 19
_diffrn_reflns_limit_k_min -19
_diffrn_reflns_limit_l_max 19
_diffrn_reflns_limit_l_min -19
_diffrn_reflns_number 41547
_diffrn_reflns_theta_full 68.23
_diffrn_reflns_theta_max 68.23
_diffrn_reflns_theta_min 2.96
_diffrn_source 'rotating anode x-ray tube'
_exptl_absorpt_coefficient_mu 1.679
_exptl_absorpt_correction_T_max 0.9208
_exptl_absorpt_correction_T_min 0.8501
_exptl_absorpt_correction_type multi-scan
_exptl_absorpt_process_details 'absorption was corrected by ABSCOR'
_exptl_crystal_colour colorless
_exptl_crystal_density_diffrn 1.262
_exptl_crystal_description platelet
_exptl_crystal_F_000 1396
_exptl_crystal_size_max 0.10
_exptl_crystal_size_mid 0.10
_exptl_crystal_size_min 0.05
_refine_diff_density_max 0.379
_refine_diff_density_min -0.541
_refine_diff_density_rms 0.079
_refine_ls_extinction_coef 0.0012(3)
_refine_ls_extinction_expression Fc^*^=kFc[1+0.001xFc^2^\l^3^/sin(2\q)]^-1/4^
_refine_ls_extinction_method SHELXL
_refine_ls_goodness_of_fit_ref 0.968
_refine_ls_hydrogen_treatment cosntr
_refine_ls_matrix_type full
_refine_ls_number_parameters 879
_refine_ls_number_reflns 12626
_refine_ls_number_restraints 6
_refine_ls_restrained_S_all 0.971
_refine_ls_R_factor_all 0.2595
_refine_ls_R_factor_gt 0.1093
_refine_ls_shift/su_max 0.000
_refine_ls_shift/su_mean 0.000
_refine_ls_structure_factor_coef Fsqd
_refine_ls_weighting_details 'calc w=1/[\s^2^(Fo^2^)+(0.2000P)^2^+0.0000P] where P=(Fo^2^+2Fc^2^)/3'
_refine_ls_weighting_scheme calc
_refine_ls_wR_factor_gt 0.2810
_refine_ls_wR_factor_ref 0.3968
_reflns_number_gt 3728
_reflns_number_total 12626
_reflns_threshold_expression >2sigma(I)
_cod_data_source_file ja306249f_rac-3a.cif
_cod_data_source_block rac-3a
_cod_database_code 4118560

loop_
_symmetry_equiv_pos_as_xyz
'x, y, z'
'-x, -y, -z'

loop_
_atom_site_label
_atom_site_type_symbol
_atom_site_fract_x
_atom_site_fract_y
_atom_site_fract_z
_atom_site_U_iso_or_equiv
_atom_site_adp_type
_atom_site_occupancy
_atom_site_symmetry_multiplicity
_atom_site_calc_flag
_atom_site_refinement_flags
_atom_site_disorder_assembly
_atom_site_disorder_group
O2 O 0.9677(4) 0.7219(3) 0.3869(3) 0.0769(13) Uani 1 1 d . . .
O9 O 0.5526(3) 0.4217(3) 0.1160(3) 0.0773(13) Uani 1 1 d . . .
O11 O 0.5827(3) 0.3915(3) 0.2548(3) 0.0714(13) Uani 1 1 d . . .
O18 O 1.0277(3) 0.6548(3) 0.5051(3) 0.0793(14) Uani 1 1 d . . .
O57 O 1.0595(3) 0.0279(3) 0.1676(3) 0.0800(14) Uani 1 1 d . . .
O79 O 0.8947(4) 0.1389(3) 0.1393(3) 0.0824(14) Uani 1 1 d . . .
O55 O 1.1713(4) 0.0843(3) 0.3090(3) 0.0829(14) Uani 1 1 d . . .
O91 O 0.7621(4) 0.2948(3) 0.2860(3) 0.0819(14) Uani 1 1 d . . .
O64 O 1.1481(4) 0.3598(3) -0.0315(3) 0.0794(14) Uani 1 1 d . . .
O33 O 1.0478(4) 0.6373(3) 0.2514(3) 0.0835(14) Uani 1 1 d . . .
O48 O 1.3023(4) 0.3681(3) 0.0826(3) 0.0835(15) Uani 1 1 d . . .
C78 C 0.8993(6) 0.1257(4) 0.2221(5) 0.074(2) Uani 1 1 d . . .
O45 O 1.2023(5) 0.4560(3) 0.2247(4) 0.1102(19) Uani 1 1 d . . .
C25 C 1.3149(6) 0.6390(4) 0.4738(5) 0.0674(18) Uani 1 1 d . . .
C5 C 0.7378(5) 0.6582(4) 0.2910(5) 0.0690(19) Uani 1 1 d . . .
H5 H 0.7475 0.6956 0.2557 0.083 Uiso 1 1 calc R . .
C15 C 0.7907(5) 0.6116(4) 0.4343(5) 0.0659(18) Uani 1 1 d . . .
C31 C 1.2208(6) 0.6186(4) 0.3098(5) 0.0687(19) Uani 1 1 d . . .
C35 C 1.2181(5) 0.5971(4) 0.2172(4) 0.0639(18) Uani 1 1 d . . .
C36 C 1.2294(5) 0.6630(4) 0.1715(5) 0.0669(18) Uani 1 1 d . . .
C30 C 1.3137(6) 0.6199(4) 0.3860(5) 0.0682(19) Uani 1 1 d . . .
C43 C 1.2066(5) 0.4941(4) 0.0885(5) 0.0704(19) Uani 1 1 d . . .
C14 C 0.7096(5) 0.5479(4) 0.3984(5) 0.0641(18) Uani 1 1 d . . .
H14 H 0.6997 0.5105 0.4337 0.077 Uiso 1 1 calc R . .
C13 C 0.6436(5) 0.5409(4) 0.3094(5) 0.0648(18) Uani 1 1 d . . .
C58 C 1.1596(5) 0.0218(4) 0.1659(5) 0.074(2) Uani 1 1 d . . .
H58 H 1.1660 -0.0344 0.1381 0.088 Uiso 1 1 calc R . .
C90 C 0.7041(5) 0.2487(4) 0.2022(5) 0.0662(18) Uani 1 1 d . . .
C44 C 1.2082(5) 0.5157(4) 0.1761(5) 0.073(2) Uani 1 1 d . . .
C69 C 0.9843(6) 0.0938(4) 0.2787(6) 0.074(2) Uani 1 1 d . . .
C4 C 0.8026(5) 0.6651(4) 0.3795(5) 0.0659(18) Uani 1 1 d . . .
C41 C 1.2238(5) 0.6423(4) 0.0823(5) 0.0698(19) Uani 1 1 d . . .
C32 C 1.1355(6) 0.6359(4) 0.3260(5) 0.0699(19) Uani 1 1 d . . .
C77 C 0.8168(5) 0.1382(4) 0.2437(5) 0.0705(19) Uani 1 1 d . . .
C63 C 1.1887(6) 0.2884(4) -0.0579(5) 0.082(2) Uani 1 1 d . . .
H63 H 1.2067 0.2951 -0.1094 0.098 Uiso 1 1 calc R . .
C37 C 1.2476(5) 0.7479(4) 0.2128(5) 0.075(2) Uani 1 1 d . . .
H37 H 1.2495 0.7623 0.2711 0.089 Uiso 1 1 calc R . .
C82 C 0.6663(6) 0.1232(4) 0.0931(5) 0.072(2) Uani 1 1 d . . .
C12 C 0.5556(5) 0.4766(4) 0.2584(5) 0.073(2) Uani 1 1 d . . .
H12 H 0.5013 0.4827 0.2814 0.088 Uiso 1 1 calc R . .
C81 C 0.7284(5) 0.1703(4) 0.1786(5) 0.071(2) Uani 1 1 d . . .
C62 C 1.1225(6) 0.2042(4) -0.0775(5) 0.076(2) Uani 1 1 d . . .
C51 C 1.3157(5) 0.2016(5) 0.1525(6) 0.082(2) Uani 1 1 d . . .
H51 H 1.3778 0.2332 0.1899 0.099 Uiso 1 1 calc R . .
C89 C 0.6201(5) 0.2829(4) 0.1444(5) 0.0693(19) Uani 1 1 d . . .
C54 C 1.2320(6) 0.0459(5) 0.2642(5) 0.078(2) Uani 1 1 d . . .
H54 H 1.2565 -0.0042 0.2885 0.094 Uiso 1 1 calc R . .
C87 C 0.5833(6) 0.1568(5) 0.0323(5) 0.076(2) Uani 1 1 d . . .
C24 C 1.2241(6) 0.6552(4) 0.4838(5) 0.071(2) Uani 1 1 d . . .
H24 H 1.2250 0.6669 0.5420 0.086 Uiso 1 1 calc R . .
C71 C 0.9061(7) 0.0996(4) 0.3887(6) 0.077(2) Uani 1 1 d . . .
C88 C 0.5657(5) 0.2379(5) 0.0612(5) 0.075(2) Uani 1 1 d . . .
H88 H 0.5141 0.2619 0.0210 0.090 Uiso 1 1 calc R . .
C53 C 1.3224(6) 0.1071(5) 0.2694(5) 0.079(2) Uani 1 1 d . . .
C6 C 0.6574(6) 0.5937(4) 0.2556(5) 0.0680(19) Uani 1 1 d . . .
C59 C 1.1879(6) 0.0892(4) 0.1230(5) 0.072(2) Uani 1 1 d . . .
C76 C 0.8182(6) 0.1234(5) 0.3276(6) 0.080(2) Uani 1 1 d . . .
C23 C 1.1350(5) 0.6548(4) 0.4134(5) 0.0678(19) Uani 1 1 d . . .
C50 C 1.2614(6) 0.2193(4) 0.0686(6) 0.075(2) Uani 1 1 d . . .
C42 C 1.2114(5) 0.5587(4) 0.0439(5) 0.0723(19) Uani 1 1 d . . .
H42 H 1.2059 0.5454 -0.0156 0.087 Uiso 1 1 calc R . .
C3 C 0.8961(5) 0.7281(4) 0.4306(5) 0.076(2) Uani 1 1 d . . .
H3 H 0.8791 0.7854 0.4403 0.091 Uiso 1 1 calc R . .
C70 C 0.9877(6) 0.0843(4) 0.3610(6) 0.079(2) Uani 1 1 d . . .
H70 H 1.0460 0.0671 0.4010 0.095 Uiso 1 1 calc R . .
C52 C 1.2760(6) 0.1358(5) 0.1805(6) 0.082(2) Uani 1 1 d . . .
C8 C 0.5202(5) 0.4912(4) 0.1602(5) 0.0714(19) Uani 1 1 d . . .
H8 H 0.4459 0.4908 0.1329 0.086 Uiso 1 1 calc R . .
C84 C 0.6265(7) -0.0006(5) -0.0203(7) 0.090(3) Uani 1 1 d . . .
H84 H 0.6405 -0.0537 -0.0391 0.108 Uiso 1 1 calc R . .
C61 C 1.1706(6) 0.1740(5) 0.0116(6) 0.080(2) Uani 1 1 d . . .
C60 C 1.1332(5) 0.1050(4) 0.0385(6) 0.079(2) Uani 1 1 d . . .
H60 H 1.0733 0.0710 0.0001 0.095 Uiso 1 1 calc R . .
C40 C 1.2348(5) 0.7062(5) 0.0374(5) 0.080(2) Uani 1 1 d . . .
H40 H 1.2297 0.6927 -0.0220 0.095 Uiso 1 1 calc R . .
B1 B 1.0415(6) 0.6777(5) 0.4317(6) 0.067(2) Uani 1 1 d . . .
C7 C 0.5761(5) 0.5751(5) 0.1620(5) 0.076(2) Uani 1 1 d . . .
C49 C 1.2858(6) 0.2874(5) 0.0268(6) 0.088(2) Uani 1 1 d . . .
H49 H 1.3444 0.2776 0.0104 0.106 Uiso 1 1 calc R . .
C29 C 1.4041(6) 0.6050(4) 0.3762(6) 0.082(2) Uani 1 1 d . . .
H29 H 1.4056 0.5944 0.3188 0.098 Uiso 1 1 calc R . .
C80 C 0.9621(6) 0.2069(5) 0.1432(5) 0.095(2) Uani 1 1 d . . .
H80A H 0.9549 0.2121 0.0830 0.142 Uiso 1 1 calc R . .
H80B H 1.0309 0.1978 0.1773 0.142 Uiso 1 1 calc R . .
H80C H 0.9469 0.2574 0.1719 0.142 Uiso 1 1 calc R . .
C86 C 0.5256(6) 0.1090(5) -0.0527(5) 0.090(2) Uani 1 1 d . . .
H86 H 0.4719 0.1314 -0.0926 0.107 Uiso 1 1 calc R . .
C17 C 0.9478(5) 0.6963(5) 0.5202(5) 0.075(2) Uani 1 1 d . . .
H17 H 0.9756 0.7429 0.5718 0.090 Uiso 1 1 calc R . .
C92 C 0.8208(6) 0.3680(5) 0.2871(5) 0.098(3) Uani 1 1 d . . .
H92A H 0.8580 0.3960 0.3485 0.147 Uiso 1 1 calc R . .
H92B H 0.7766 0.4047 0.2542 0.147 Uiso 1 1 calc R . .
H92C H 0.8679 0.3534 0.2594 0.147 Uiso 1 1 calc R . .
C26 C 1.4057(6) 0.6401(4) 0.5481(5) 0.076(2) Uani 1 1 d . . .
H26 H 1.4066 0.6530 0.6062 0.091 Uiso 1 1 calc R . .
C68 C 1.1375(6) 0.1454(4) -0.1515(5) 0.104(3) Uani 1 1 d . . .
H68A H 1.1077 0.1650 -0.2076 0.156 Uiso 1 1 calc R . .
H68B H 1.1051 0.0900 -0.1571 0.156 Uiso 1 1 calc R . .
H68C H 1.2092 0.1438 -0.1367 0.156 Uiso 1 1 calc R . .
C83 C 0.6860(6) 0.0413(5) 0.0623(6) 0.090(2) Uani 1 1 d . . .
H83 H 0.7399 0.0172 0.0997 0.108 Uiso 1 1 calc R . .
C27 C 1.4918(6) 0.6227(4) 0.5370(6) 0.085(2) Uani 1 1 d . . .
H27 H 1.5517 0.6218 0.5865 0.103 Uiso 1 1 calc R . .
C75 C 0.7375(6) 0.1360(4) 0.3565(7) 0.093(2) Uani 1 1 d . . .
H75 H 0.6777 0.1517 0.3171 0.112 Uiso 1 1 calc R . .
C38 C 1.2621(6) 0.8086(5) 0.1691(6) 0.086(2) Uani 1 1 d . . .
H38 H 1.2784 0.8643 0.1988 0.104 Uiso 1 1 calc R . .
B47 B 1.2164(7) 0.4056(6) 0.0454(6) 0.071(2) Uani 1 1 d . . .
C16 C 0.8661(5) 0.6376(4) 0.5288(4) 0.0695(19) Uani 1 1 d . . .
C39 C 1.2531(6) 0.7887(5) 0.0784(6) 0.088(2) Uani 1 1 d . . .
H39 H 1.2594 0.8311 0.0472 0.105 Uiso 1 1 calc R . .
C20 C 0.6200(6) 0.5724(5) 0.0902(5) 0.105(3) Uani 1 1 d . . .
H20A H 0.5656 0.5594 0.0314 0.157 Uiso 1 1 calc R . .
H20B H 0.6653 0.5300 0.0963 0.157 Uiso 1 1 calc R . .
H20C H 0.6572 0.6261 0.0971 0.157 Uiso 1 1 calc R . .
B10 B 0.5864(6) 0.3671(5) 0.1729(6) 0.071(2) Uani 1 1 d . . .
B56 B 1.0711(7) 0.0698(5) 0.2508(7) 0.072(2) Uani 1 1 d . . .
C74 C 0.7444(9) 0.1258(5) 0.4399(7) 0.109(3) Uani 1 1 d . . .
H74 H 0.6898 0.1345 0.4571 0.130 Uiso 1 1 calc R . .
C22 C 0.8164(6) 0.6887(5) 0.5845(5) 0.090(2) Uani 1 1 d . . .
H22A H 0.8645 0.7050 0.6459 0.135 Uiso 1 1 calc R . .
H22B H 0.7575 0.6553 0.5829 0.135 Uiso 1 1 calc R . .
H22C H 0.7959 0.7381 0.5597 0.135 Uiso 1 1 calc R . .
C72 C 0.9107(7) 0.0898(5) 0.4743(6) 0.093(2) Uani 1 1 d . . .
H72 H 0.9699 0.0742 0.5148 0.112 Uiso 1 1 calc R . .
C73 C 0.8334(9) 0.1022(5) 0.4998(7) 0.111(3) Uani 1 1 d . . .
H73 H 0.8387 0.0951 0.5572 0.133 Uiso 1 1 calc R . .
C19 C 0.5011(6) 0.6396(5) 0.1510(6) 0.107(3) Uani 1 1 d . . .
H19A H 0.4494 0.6272 0.0909 0.160 Uiso 1 1 calc R . .
H19B H 0.5368 0.6947 0.1614 0.160 Uiso 1 1 calc R . .
H19C H 0.4698 0.6377 0.1940 0.160 Uiso 1 1 calc R . .
C67 C 1.0111(6) 0.2146(5) -0.1030(6) 0.103(3) Uani 1 1 d . . .
H67A H 0.9858 0.2348 -0.1592 0.154 Uiso 1 1 calc R . .
H67B H 1.0034 0.2542 -0.0566 0.154 Uiso 1 1 calc R . .
H67C H 0.9731 0.1613 -0.1097 0.154 Uiso 1 1 calc R . .
C66 C 1.3586(6) 0.1783(5) 0.3491(5) 0.105(3) Uani 1 1 d . . .
H66A H 1.3870 0.1564 0.4039 0.157 Uiso 1 1 calc R . .
H66B H 1.3020 0.2074 0.3497 0.157 Uiso 1 1 calc R . .
H66C H 1.4098 0.2165 0.3445 0.157 Uiso 1 1 calc R . .
C85 C 0.5452(7) 0.0314(6) -0.0789(6) 0.097(3) Uani 1 1 d . . .
H85 H 0.5047 0.0000 -0.1355 0.116 Uiso 1 1 calc R . .
C21 C 0.9061(6) 0.5636(5) 0.5734(5) 0.090(2) Uani 1 1 d . . .
H21A H 0.9542 0.5840 0.6342 0.136 Uiso 1 1 calc R . .
H21B H 0.9392 0.5321 0.5398 0.136 Uiso 1 1 calc R . .
H21C H 0.8502 0.5282 0.5744 0.136 Uiso 1 1 calc R . .
C28 C 1.4891(7) 0.6059(5) 0.4491(7) 0.098(3) Uani 1 1 d . . .
H28 H 1.5488 0.5950 0.4411 0.118 Uiso 1 1 calc R . .
C65 C 1.4106(6) 0.0566(5) 0.2710(5) 0.102(3) Uani 1 1 d . . .
H65A H 1.4398 0.0391 0.3284 0.154 Uiso 1 1 calc R . .
H65B H 1.4618 0.0910 0.2620 0.154 Uiso 1 1 calc R . .
H65C H 1.3853 0.0080 0.2237 0.154 Uiso 1 1 calc R . .
C34 C 0.9734(6) 0.5686(5) 0.2298(5) 0.108(3) Uani 1 1 d . . .
H34A H 0.9149 0.5742 0.1776 0.162 Uiso 1 1 calc R . .
H34B H 0.9535 0.5666 0.2799 0.162 Uiso 1 1 calc R . .
H34C H 1.0006 0.5177 0.2171 0.162 Uiso 1 1 calc R . .
C46 C 1.1369(8) 0.3831(6) 0.1855(7) 0.141(4) Uani 1 1 d . . .
H46A H 1.1435 0.3486 0.2301 0.212 Uiso 1 1 calc R . .
H46B H 1.1535 0.3535 0.1379 0.212 Uiso 1 1 calc R . .
H46C H 1.0680 0.3961 0.1609 0.212 Uiso 1 1 calc R . .
C1B C 1.346(2) 0.126(3) 0.6549(18) 0.41(3) Uani 0.757(4) 1 d PD A 1
H1B H 1.3373 0.1854 0.6623 0.487 Uiso 0.757(4) 1 calc PR A 1
Cl2B Cl 1.2885(4) 0.1121(3) 0.5345(4) 0.204(2) Uani 0.757(4) 1 d PD A 1
Cl3B Cl 1.2787(5) 0.1063(3) 0.7026(4) 0.223(3) Uani 0.757(4) 1 d PD A 1
Cl4B Cl 1.4686(5) 0.1460(4) 0.6892(5) 0.282(4) Uani 0.757(4) 1 d PD A 1
C1C C 1.436(4) 0.112(2) 0.578(4) 0.250 Uiso 0.243(4) 1 d PD A 2
H1C H 1.3916 0.0912 0.5141 0.250 Uiso 0.243(4) 1 calc PR A 2
Cl2C Cl 1.4104(16) 0.2206(12) 0.5952(14) 0.250 Uiso 0.243(4) 1 d PD A 2
Cl3C Cl 1.5412(15) 0.1204(12) 0.5763(13) 0.250 Uiso 0.243(4) 1 d PD A 2
Cl4C Cl 1.369(2) 0.0780(14) 0.6326(19) 0.250 Uiso 0.243(4) 1 d PD A 2

loop_
_atom_site_aniso_label
_atom_site_aniso_U_11
_atom_site_aniso_U_22
_atom_site_aniso_U_33
_atom_site_aniso_U_23
_atom_site_aniso_U_13
_atom_site_aniso_U_12
O2 0.071(3) 0.078(3) 0.084(4) 0.003(3) 0.037(3) 0.007(3)
O9 0.080(3) 0.086(4) 0.066(3) 0.011(3) 0.027(3) 0.025(3)
O11 0.086(3) 0.056(3) 0.078(3) 0.003(2) 0.041(3) 0.007(2)
O18 0.065(3) 0.098(4) 0.077(3) 0.010(3) 0.031(3) 0.009(3)
O57 0.078(3) 0.070(3) 0.092(4) 0.006(3) 0.036(3) 0.007(3)
O79 0.082(3) 0.088(4) 0.092(4) 0.022(3) 0.049(3) 0.007(3)
O55 0.082(4) 0.085(4) 0.083(4) 0.008(3) 0.034(3) 0.022(3)
O91 0.083(3) 0.074(3) 0.074(4) 0.003(3) 0.017(3) 0.013(3)
O64 0.096(4) 0.065(3) 0.077(3) 0.003(3) 0.035(3) 0.018(3)
O33 0.077(3) 0.092(4) 0.084(4) 0.018(3) 0.033(3) 0.006(3)
O48 0.082(4) 0.057(3) 0.101(4) -0.002(3) 0.033(3) -0.010(3)
C78 0.084(6) 0.062(5) 0.082(6) 0.010(4) 0.040(5) 0.003(4)
O45 0.177(6) 0.062(3) 0.097(4) 0.009(3) 0.067(4) -0.016(4)
C25 0.068(5) 0.069(5) 0.068(5) 0.011(4) 0.030(4) 0.006(4)
C5 0.063(4) 0.065(5) 0.079(5) 0.017(4) 0.026(4) 0.011(4)
C15 0.067(5) 0.064(5) 0.067(5) 0.008(4) 0.027(4) 0.014(4)
C31 0.087(6) 0.060(4) 0.065(5) 0.010(4) 0.037(5) 0.008(4)
C35 0.072(5) 0.062(5) 0.057(4) 0.012(4) 0.022(4) 0.010(4)
C36 0.072(5) 0.055(4) 0.073(5) 0.010(4) 0.028(4) 0.017(4)
C30 0.078(5) 0.062(5) 0.068(5) 0.011(4) 0.032(5) 0.009(4)
C43 0.086(5) 0.055(4) 0.066(5) 0.004(4) 0.027(4) 0.009(4)
C14 0.069(5) 0.069(5) 0.063(5) 0.009(4) 0.035(4) 0.020(4)
C13 0.051(4) 0.064(4) 0.071(5) -0.005(4) 0.022(4) 0.000(4)
C58 0.059(5) 0.067(5) 0.100(6) 0.006(4) 0.039(4) 0.017(4)
C90 0.053(4) 0.074(5) 0.064(5) 0.015(4) 0.014(4) 0.009(4)
C44 0.095(5) 0.055(4) 0.071(5) 0.003(4) 0.039(4) -0.002(4)
C69 0.083(5) 0.070(5) 0.080(6) 0.011(4) 0.043(5) 0.021(4)
C4 0.057(4) 0.062(4) 0.069(5) 0.003(4) 0.017(4) 0.012(4)
C41 0.084(5) 0.058(5) 0.080(5) 0.019(4) 0.044(4) 0.010(4)
C32 0.076(5) 0.071(5) 0.057(5) 0.008(4) 0.022(4) 0.002(4)
C77 0.067(5) 0.061(4) 0.087(6) 0.007(4) 0.036(4) 0.005(4)
C63 0.103(6) 0.066(5) 0.083(6) 0.003(4) 0.048(5) 0.017(5)
C37 0.085(5) 0.062(5) 0.086(5) 0.011(4) 0.045(4) 0.016(4)
C82 0.066(5) 0.068(5) 0.081(5) -0.014(4) 0.041(4) -0.007(4)
C12 0.069(5) 0.081(5) 0.071(5) 0.004(4) 0.031(4) 0.016(4)
C81 0.069(5) 0.054(4) 0.092(6) 0.005(4) 0.035(4) 0.016(4)
C62 0.082(6) 0.051(4) 0.085(6) 0.001(4) 0.024(5) 0.011(4)
C51 0.054(4) 0.069(5) 0.102(7) -0.017(5) 0.019(5) 0.002(4)
C89 0.071(5) 0.075(5) 0.058(5) -0.004(4) 0.028(4) 0.001(4)
C54 0.076(5) 0.071(5) 0.089(6) 0.017(4) 0.030(5) 0.027(4)
C87 0.070(5) 0.083(6) 0.066(5) -0.012(4) 0.029(4) -0.002(4)
C24 0.068(5) 0.075(5) 0.069(5) 0.003(4) 0.028(4) 0.003(4)
C71 0.094(6) 0.065(5) 0.085(6) 0.012(4) 0.049(5) 0.004(4)
C88 0.079(5) 0.080(5) 0.069(5) 0.008(4) 0.034(4) 0.012(4)
C53 0.077(5) 0.069(5) 0.087(6) -0.002(4) 0.032(5) 0.009(4)
C6 0.073(5) 0.067(5) 0.074(5) 0.020(4) 0.037(4) 0.016(4)
C59 0.069(5) 0.067(5) 0.071(5) -0.001(4) 0.022(4) 0.006(4)
C76 0.087(6) 0.084(6) 0.078(6) 0.012(4) 0.042(5) 0.013(5)
C23 0.070(5) 0.073(5) 0.066(5) 0.003(4) 0.036(4) -0.002(4)
C50 0.067(5) 0.065(5) 0.088(6) 0.001(4) 0.031(5) 0.007(4)
C42 0.087(5) 0.063(5) 0.067(5) 0.008(4) 0.030(4) 0.012(4)
C3 0.073(5) 0.074(5) 0.076(5) -0.013(4) 0.035(4) 0.004(4)
C70 0.085(6) 0.058(5) 0.091(6) 0.010(4) 0.032(5) 0.008(4)
C52 0.069(5) 0.070(5) 0.104(7) -0.002(5) 0.038(5) 0.011(4)
C8 0.061(4) 0.080(5) 0.076(5) 0.007(4) 0.031(4) 0.017(4)
C84 0.089(6) 0.081(6) 0.110(7) -0.013(6) 0.063(6) -0.004(5)
C61 0.071(5) 0.060(5) 0.098(6) -0.011(4) 0.033(5) -0.004(4)
C60 0.058(5) 0.068(5) 0.094(6) -0.016(4) 0.021(5) -0.004(4)
C40 0.095(6) 0.068(5) 0.085(6) 0.014(4) 0.043(5) 0.020(4)
B1 0.050(5) 0.081(6) 0.072(6) 0.001(5) 0.033(5) -0.015(5)
C7 0.064(5) 0.090(6) 0.083(6) 0.023(4) 0.035(5) 0.010(4)
C49 0.096(6) 0.061(5) 0.113(7) 0.003(5) 0.053(6) -0.004(4)
C29 0.077(5) 0.095(6) 0.079(6) 0.007(4) 0.038(5) 0.021(5)
C80 0.109(6) 0.087(6) 0.108(7) 0.042(5) 0.054(5) 0.028(5)
C86 0.086(6) 0.092(6) 0.082(6) -0.009(5) 0.034(5) -0.005(5)
C17 0.072(5) 0.080(5) 0.074(5) 0.006(4) 0.033(4) 0.007(4)
C92 0.082(5) 0.091(6) 0.102(7) -0.009(5) 0.025(5) 0.001(5)
C26 0.074(5) 0.076(5) 0.064(5) -0.003(4) 0.021(5) -0.009(4)
C68 0.131(7) 0.067(5) 0.103(6) -0.019(5) 0.051(6) -0.010(5)
C83 0.088(6) 0.073(6) 0.102(7) -0.006(5) 0.039(5) 0.000(5)
C27 0.069(5) 0.088(6) 0.091(7) 0.004(5) 0.028(5) 0.000(4)
C75 0.099(6) 0.074(5) 0.125(8) 0.016(5) 0.064(6) 0.021(5)
C38 0.097(6) 0.062(5) 0.103(7) 0.013(5) 0.042(5) 0.012(4)
B47 0.079(6) 0.069(6) 0.059(6) 0.001(5) 0.024(5) 0.007(5)
C16 0.070(5) 0.081(5) 0.051(4) 0.004(4) 0.018(4) 0.018(4)
C39 0.092(6) 0.080(6) 0.105(7) 0.040(5) 0.043(5) 0.024(5)
C20 0.097(6) 0.128(7) 0.083(6) 0.007(5) 0.038(5) -0.031(5)
B10 0.076(6) 0.063(6) 0.064(6) -0.003(5) 0.021(5) 0.012(5)
B56 0.074(6) 0.056(5) 0.079(7) 0.010(5) 0.021(6) 0.001(5)
C74 0.143(9) 0.106(7) 0.118(8) 0.027(6) 0.094(7) 0.020(6)
C22 0.099(6) 0.102(6) 0.082(6) -0.005(4) 0.056(5) 0.012(5)
C72 0.117(7) 0.079(6) 0.102(7) 0.026(5) 0.057(6) 0.029(5)
C73 0.144(9) 0.105(7) 0.122(8) 0.038(6) 0.084(8) 0.038(7)
C19 0.081(6) 0.094(6) 0.126(7) 0.031(5) 0.015(5) 0.005(5)
C67 0.098(7) 0.109(7) 0.107(7) 0.044(5) 0.039(5) 0.008(5)
C66 0.115(7) 0.091(6) 0.099(6) -0.007(5) 0.042(5) -0.003(5)
C85 0.087(6) 0.097(7) 0.096(7) -0.012(5) 0.037(6) -0.002(5)
C21 0.090(6) 0.093(6) 0.077(5) 0.016(4) 0.019(5) 0.012(5)
C28 0.089(6) 0.112(7) 0.102(7) 0.007(5) 0.050(6) 0.017(5)
C65 0.080(5) 0.119(7) 0.109(7) 0.019(5) 0.034(5) 0.039(5)
C34 0.096(6) 0.107(7) 0.096(7) 0.019(5) 0.008(5) 0.015(6)
C46 0.199(11) 0.097(7) 0.140(9) 0.016(6) 0.088(8) -0.026(7)
C1B 0.22(3) 0.72(7) 0.26(3) -0.19(3) 0.17(3) 0.04(3)
Cl2B 0.223(5) 0.213(5) 0.188(5) 0.053(4) 0.085(4) 0.041(4)
Cl3B 0.312(7) 0.175(4) 0.214(5) 0.028(4) 0.139(5) 0.029(5)
Cl4B 0.189(5) 0.233(6) 0.330(9) -0.040(6) 0.024(5) 0.055(5)

loop_
_atom_type_symbol
_atom_type_description
_atom_type_scat_dispersion_real
_atom_type_scat_dispersion_imag
_atom_type_scat_source
C C 0.0181 0.0091 'International Tables Vol C Tables 4.2.6.8 and 6.1.1.4'
H H 0.0000 0.0000 'International Tables Vol C Tables 4.2.6.8 and 6.1.1.4'
B B 0.0090 0.0039 'International Tables Vol C Tables 4.2.6.8 and 6.1.1.4'
O O 0.0492 0.0322 'International Tables Vol C Tables 4.2.6.8 and 6.1.1.4'
Cl Cl 0.3639 0.7018 'International Tables Vol C Tables 4.2.6.8 and 6.1.1.4'

loop_
_geom_angle_atom_site_label_1
_geom_angle_atom_site_label_2
_geom_angle_atom_site_label_3
_geom_angle
B1 O2 C3 108.4(5)
B10 O9 C8 109.4(6)
B10 O11 C12 107.2(6)
B1 O18 C17 109.9(6)
B56 O57 C58 108.4(6)
C78 O79 C80 114.1(6)
B56 O55 C54 108.8(6)
C90 O91 C92 115.8(6)
B47 O64 C63 110.2(6)
C32 O33 C34 114.4(5)
B47 O48 C49 106.4(6)
C77 C78 O79 118.4(7)
C77 C78 C69 121.9(7)
O79 C78 C69 119.4(7)
C44 O45 C46 121.4(7)
C26 C25 C24 121.9(7)
C26 C25 C30 119.5(7)
C24 C25 C30 118.6(7)
C4 C5 C6 117.9(7)
C4 C5 H5 121.0
C6 C5 H5 121.0
C4 C15 C14 118.6(6)
C4 C15 C16 111.8(6)
C14 C15 C16 129.4(7)
C32 C31 C30 117.8(7)
C32 C31 C35 122.0(7)
C30 C31 C35 120.1(7)
C44 C35 C36 119.5(7)
C44 C35 C31 121.4(6)
C36 C35 C31 119.1(6)
C37 C36 C41 119.0(6)
C37 C36 C35 122.1(7)
C41 C36 C35 118.9(6)
C29 C30 C25 118.5(7)
C29 C30 C31 121.9(7)
C25 C30 C31 119.6(7)
C42 C43 C44 117.0(6)
C42 C43 B47 117.7(7)
C44 C43 B47 124.6(6)
C13 C14 C15 118.7(6)
C13 C14 H14 120.7
C15 C14 H14 120.7
C6 C13 C14 121.9(6)
C6 C13 C12 111.1(7)
C14 C13 C12 126.9(7)
O57 C58 C59 110.8(6)
O57 C58 C54 104.3(6)
C59 C58 C54 103.6(6)
O57 C58 H58 112.5
C59 C58 H58 112.5
C54 C58 H58 112.5
O91 C90 C81 118.6(6)
O91 C90 C89 118.6(6)
C81 C90 C89 122.8(7)
O45 C44 C35 116.7(7)
O45 C44 C43 121.1(6)
C35 C44 C43 122.2(6)
C70 C69 C78 117.8(7)
C70 C69 B56 119.7(8)
C78 C69 B56 122.6(7)
C5 C4 C15 123.0(6)
C5 C4 C3 126.8(7)
C15 C4 C3 110.2(7)
C42 C41 C40 122.2(7)
C42 C41 C36 118.6(6)
C40 C41 C36 119.1(7)
C31 C32 O33 116.6(7)
C31 C32 C23 123.5(7)
O33 C32 C23 119.9(7)
C78 C77 C76 119.9(7)
C78 C77 C81 118.5(7)
C76 C77 C81 121.5(7)
O64 C63 C62 115.7(6)
O64 C63 C49 102.7(6)
C62 C63 C49 106.8(6)
O64 C63 H63 110.4
C62 C63 H63 110.4
C49 C63 H63 110.4
C38 C37 C36 120.8(7)
C38 C37 H37 119.6
C36 C37 H37 119.6
C81 C82 C87 121.0(7)
C81 C82 C83 121.7(8)
C87 C82 C83 117.3(7)
O11 C12 C13 113.2(6)
O11 C12 C8 104.9(5)
C13 C12 C8 104.6(6)
O11 C12 H12 111.3
C13 C12 H12 111.3
C8 C12 H12 111.3
C90 C81 C82 117.6(7)
C90 C81 C77 119.6(7)
C82 C81 C77 122.8(6)
C67 C62 C68 110.6(7)
C67 C62 C61 113.7(7)
C68 C62 C61 109.6(6)
C67 C62 C63 112.0(6)
C68 C62 C63 109.3(6)
C61 C62 C63 101.2(6)
C50 C51 C52 118.7(7)
C50 C51 H51 120.6
C52 C51 H51 120.6
C88 C89 C90 117.9(7)
C88 C89 B10 118.7(7)
C90 C89 B10 123.4(7)
O55 C54 C58 104.5(5)
O55 C54 C53 112.9(6)
C58 C54 C53 107.8(6)
O55 C54 H54 110.5
C58 C54 H54 110.5
C53 C54 H54 110.5
C86 C87 C88 123.4(8)
C86 C87 C82 119.1(7)
C88 C87 C82 117.4(7)
C23 C24 C25 123.4(7)
C23 C24 H24 118.3
C25 C24 H24 118.3
C76 C71 C72 119.6(8)
C76 C71 C70 118.4(7)
C72 C71 C70 122.1(8)
C89 C88 C87 123.1(7)
C89 C88 H88 118.5
C87 C88 H88 118.5
C52 C53 C66 113.0(7)
C52 C53 C65 110.5(6)
C66 C53 C65 110.0(7)
C52 C53 C54 100.3(6)
C66 C53 C54 114.3(7)
C65 C53 C54 108.4(6)
C13 C6 C5 119.8(7)
C13 C6 C7 112.7(6)
C5 C6 C7 127.4(6)
C52 C59 C60 123.2(8)
C52 C59 C58 110.3(7)
C60 C59 C58 126.5(7)
C71 C76 C75 116.9(8)
C71 C76 C77 119.0(7)
C75 C76 C77 124.0(8)
C24 C23 C32 117.0(7)
C24 C23 B1 119.3(7)
C32 C23 B1 123.6(7)
C61 C50 C51 122.3(8)
C61 C50 C49 109.4(8)
C51 C50 C49 128.3(8)
C43 C42 C41 123.6(7)
C43 C42 H42 118.2
C41 C42 H42 118.2
O2 C3 C4 110.7(5)
O2 C3 C17 105.3(5)
C4 C3 C17 103.5(6)
O2 C3 H3 112.3
C4 C3 H3 112.3
C17 C3 H3 112.3
C69 C70 C71 122.6(8)
C69 C70 H70 118.7
C71 C70 H70 118.7
C59 C52 C51 119.0(8)
C59 C52 C53 113.9(8)
C51 C52 C53 127.0(8)
O9 C8 C7 111.8(6)
O9 C8 C12 103.1(5)
C7 C8 C12 107.3(6)
O9 C8 H8 111.4
C7 C8 H8 111.4
C12 C8 H8 111.4
C83 C84 C85 123.1(8)
C83 C84 H84 118.5
C85 C84 H84 118.5
C50 C61 C60 118.7(8)
C50 C61 C62 114.0(7)
C60 C61 C62 127.2(7)
C59 C60 C61 118.0(7)
C59 C60 H60 121.0
C61 C60 H60 121.0
C39 C40 C41 121.4(7)
C39 C40 H40 119.3
C41 C40 H40 119.3
O2 B1 O18 111.9(6)
O2 B1 C23 129.0(7)
O18 B1 C23 119.1(8)
C6 C7 C20 112.3(6)
C6 C7 C19 110.1(6)
C20 C7 C19 110.2(7)
C6 C7 C8 102.6(6)
C20 C7 C8 113.7(6)
C19 C7 C8 107.6(6)
O48 C49 C50 112.3(7)
O48 C49 C63 105.5(6)
C50 C49 C63 105.7(6)
O48 C49 H49 111.0
C50 C49 H49 111.0
C63 C49 H49 111.0
C28 C29 C30 120.0(8)
C28 C29 H29 120.0
C30 C29 H29 120.0
O79 C80 H80A 109.5
O79 C80 H80B 109.5
H80A C80 H80B 109.5
O79 C80 H80C 109.5
H80A C80 H80C 109.5
H80B C80 H80C 109.5
C85 C86 C87 122.0(9)
C85 C86 H86 119.0
C87 C86 H86 119.0
O18 C17 C16 114.0(6)
O18 C17 C3 102.0(5)
C16 C17 C3 106.2(6)
O18 C17 H17 111.4
C16 C17 H17 111.4
C3 C17 H17 111.4
O91 C92 H92A 109.5
O91 C92 H92B 109.5
H92A C92 H92B 109.5
O91 C92 H92C 109.5
H92A C92 H92C 109.5
H92B C92 H92C 109.5
C27 C26 C25 121.0(7)
C27 C26 H26 119.5
C25 C26 H26 119.5
C62 C68 H68A 109.5
C62 C68 H68B 109.5
H68A C68 H68B 109.5
C62 C68 H68C 109.5
H68A C68 H68C 109.5
H68B C68 H68C 109.5
C84 C83 C82 119.8(8)
C84 C83 H83 120.1
C82 C83 H83 120.1
C26 C27 C28 118.4(8)
C26 C27 H27 120.8
C28 C27 H27 120.8
C74 C75 C76 122.1(9)
C74 C75 H75 119.0
C76 C75 H75 119.0
C37 C38 C39 120.7(7)
C37 C38 H38 119.6
C39 C38 H38 119.6
O64 B47 O48 113.3(7)
O64 B47 C43 125.6(8)
O48 B47 C43 121.0(7)
C15 C16 C17 103.5(6)
C15 C16 C21 113.1(6)
C17 C16 C21 114.0(6)
C15 C16 C22 109.1(6)
C17 C16 C22 108.0(6)
C21 C16 C22 108.9(6)
C40 C39 C38 118.9(7)
C40 C39 H39 120.6
C38 C39 H39 120.6
C7 C20 H20A 109.5
C7 C20 H20B 109.5
H20A C20 H20B 109.5
C7 C20 H20C 109.5
H20A C20 H20C 109.5
H20B C20 H20C 109.5
O11 B10 O9 113.7(7)
O11 B10 C89 123.6(7)
O9 B10 C89 122.6(7)
O57 B56 O55 111.7(8)
O57 B56 C69 125.1(8)
O55 B56 C69 123.1(8)
C75 C74 C73 119.8(9)
C75 C74 H74 120.1
C73 C74 H74 120.1
C16 C22 H22A 109.5
C16 C22 H22B 109.5
H22A C22 H22B 109.5
C16 C22 H22C 109.5
H22A C22 H22C 109.5
H22B C22 H22C 109.5
C73 C72 C71 122.3(9)
C73 C72 H72 118.9
C71 C72 H72 118.9
C72 C73 C74 119.4(9)
C72 C73 H73 120.3
C74 C73 H73 120.3
C7 C19 H19A 109.5
C7 C19 H19B 109.5
H19A C19 H19B 109.5
C7 C19 H19C 109.5
H19A C19 H19C 109.5
H19B C19 H19C 109.5
C62 C67 H67A 109.5
C62 C67 H67B 109.5
H67A C67 H67B 109.5
C62 C67 H67C 109.5
H67A C67 H67C 109.5
H67B C67 H67C 109.5
C53 C66 H66A 109.5
C53 C66 H66B 109.5
H66A C66 H66B 109.5
C53 C66 H66C 109.5
H66A C66 H66C 109.5
H66B C66 H66C 109.5
C86 C85 C84 118.7(8)
C86 C85 H85 120.6
C84 C85 H85 120.6
C16 C21 H21A 109.5
C16 C21 H21B 109.5
H21A C21 H21B 109.5
C16 C21 H21C 109.5
H21A C21 H21C 109.5
H21B C21 H21C 109.5
C29 C28 C27 122.5(8)
C29 C28 H28 118.7
C27 C28 H28 118.7
C53 C65 H65A 109.5
C53 C65 H65B 109.5
H65A C65 H65B 109.5
C53 C65 H65C 109.5
H65A C65 H65C 109.5
H65B C65 H65C 109.5
O33 C34 H34A 109.5
O33 C34 H34B 109.5
H34A C34 H34B 109.5
O33 C34 H34C 109.5
H34A C34 H34C 109.5
H34B C34 H34C 109.5
O45 C46 H46A 109.5
O45 C46 H46B 109.5
H46A C46 H46B 109.5
O45 C46 H46C 109.5
H46A C46 H46C 109.5
H46B C46 H46C 109.5
Cl3B C1B Cl4B 132(2)
Cl3B C1B Cl2B 117.3(17)
Cl4B C1B Cl2B 110.0(14)
Cl3B C1B H1B 92.4
Cl4B C1B H1B 92.4
Cl2B C1B H1B 92.4
Cl3C C1C Cl4C 143(4)
Cl3C C1C Cl2C 103(2)
Cl4C C1C Cl2C 95(2)
Cl3C C1C H1C 103.2
Cl4C C1C H1C 103.2
Cl2C C1C H1C 103.2

loop_
_geom_bond_atom_site_label_1
_geom_bond_atom_site_label_2
_geom_bond_distance
O2 B1 1.361(9)
O2 C3 1.458(7)
O9 B10 1.366(9)
O9 C8 1.453(7)
O11 B10 1.366(9)
O11 C12 1.469(7)
O18 B1 1.389(9)
O18 C17 1.449(8)
O57 B56 1.379(9)
O57 C58 1.460(7)
O79 C78 1.384(8)
O79 C80 1.409(8)
O55 B56 1.380(9)
O55 C54 1.452(8)
O91 C90 1.385(7)
O91 C92 1.419(8)
O64 B47 1.350(9)
O64 C63 1.422(7)
O33 C32 1.394(8)
O33 C34 1.413(8)
O48 B47 1.384(9)
O48 C49 1.444(8)
C78 C77 1.378(9)
C78 C69 1.413(9)
O45 C44 1.366(8)
O45 C46 1.383(9)
C25 C26 1.410(9)
C25 C24 1.413(9)
C25 C30 1.420(9)
C5 C4 1.384(8)
C5 C6 1.401(9)
C5 H5 0.9400
C15 C4 1.389(9)
C15 C14 1.400(9)
C15 C16 1.501(9)
C31 C32 1.386(9)
C31 C30 1.443(9)
C31 C35 1.492(9)
C35 C44 1.377(8)
C35 C36 1.436(9)
C36 C37 1.417(8)
C36 C41 1.422(9)
C30 C29 1.399(9)
C43 C42 1.384(9)
C43 C44 1.420(9)
C43 B47 1.555(10)
C14 C13 1.395(8)
C14 H14 0.9400
C13 C6 1.378(9)
C13 C12 1.483(9)
C58 C59 1.506(10)
C58 C54 1.532(9)
C58 H58 0.9900
C90 C81 1.389(9)
C90 C89 1.431(9)
C69 C70 1.362(9)
C69 B56 1.536(11)
C4 C3 1.521(9)
C41 C42 1.392(8)
C41 C40 1.399(9)
C32 C23 1.425(9)
C77 C76 1.423(10)
C77 C81 1.504(9)
C63 C62 1.547(9)
C63 C49 1.560(10)
C63 H63 0.9900
C37 C38 1.357(9)
C37 H37 0.9400
C82 C81 1.421(9)
C82 C87 1.440(10)
C82 C83 1.446(9)
C12 C8 1.557(9)
C12 H12 0.9900
C62 C67 1.524(10)
C62 C68 1.524(9)
C62 C61 1.534(10)
C51 C50 1.388(10)
C51 C52 1.402(10)
C51 H51 0.9400
C89 C88 1.362(8)
C89 B10 1.554(10)
C54 C53 1.562(10)
C54 H54 0.9900
C87 C86 1.407(9)
C87 C88 1.413(9)
C24 C23 1.364(9)
C24 H24 0.9400
C71 C76 1.407(10)
C71 C72 1.413(10)
C71 C70 1.433(9)
C88 H88 0.9400
C53 C52 1.517(10)
C53 C66 1.520(10)
C53 C65 1.549(9)
C6 C7 1.513(9)
C59 C52 1.363(9)
C59 C60 1.385(9)
C76 C75 1.423(10)
C23 B1 1.538(10)
C50 C61 1.377(9)
C50 C49 1.481(10)
C42 H42 0.9400
C3 C17 1.561(9)
C3 H3 0.9900
C70 H70 0.9400
C8 C7 1.541(9)
C8 H8 0.9900
C84 C83 1.351(10)
C84 C85 1.394(10)
C84 H84 0.9400
C61 C60 1.418(10)
C60 H60 0.9400
C40 C39 1.382(9)
C40 H40 0.9400
C7 C20 1.528(9)
C7 C19 1.537(9)
C49 H49 0.9900
C29 C28 1.350(10)
C29 H29 0.9400
C80 H80A 0.9700
C80 H80B 0.9700
C80 H80C 0.9700
C86 C85 1.362(10)
C86 H86 0.9400
C17 C16 1.535(9)
C17 H17 0.9900
C92 H92A 0.9700
C92 H92B 0.9700
C92 H92C 0.9700
C26 C27 1.358(9)
C26 H26 0.9400
C68 H68A 0.9700
C68 H68B 0.9700
C68 H68C 0.9700
C83 H83 0.9400
C27 C28 1.411(10)
C27 H27 0.9400
C75 C74 1.369(11)
C75 H75 0.9400
C38 C39 1.428(10)
C38 H38 0.9400
C16 C21 1.535(9)
C16 C22 1.544(8)
C39 H39 0.9400
C20 H20A 0.9700
C20 H20B 0.9700
C20 H20C 0.9700
C74 C73 1.408(12)
C74 H74 0.9400
C22 H22A 0.9700
C22 H22B 0.9700
C22 H22C 0.9700
C72 C73 1.342(10)
C72 H72 0.9400
C73 H73 0.9400
C19 H19A 0.9700
C19 H19B 0.9700
C19 H19C 0.9700
C67 H67A 0.9700
C67 H67B 0.9700
C67 H67C 0.9700
C66 H66A 0.9700
C66 H66B 0.9700
C66 H66C 0.9700
C85 H85 0.9400
C21 H21A 0.9700
C21 H21B 0.9700
C21 H21C 0.9700
C28 H28 0.9400
C65 H65A 0.9700
C65 H65B 0.9700
C65 H65C 0.9700
C34 H34A 0.9700
C34 H34B 0.9700
C34 H34C 0.9700
C46 H46A 0.9700
C46 H46B 0.9700
C46 H46C 0.9700
C1B Cl3B 1.50(3)
C1B Cl4B 1.63(3)
C1B Cl2B 1.80(3)
C1B H1B 0.9900
C1C Cl3C 1.52(3)
C1C Cl4C 1.66(3)
C1C Cl2C 1.83(3)
C1C H1C 0.9900

loop_
_geom_torsion_atom_site_label_1
_geom_torsion_atom_site_label_2
_geom_torsion_atom_site_label_3
_geom_torsion_atom_site_label_4
_geom_torsion
C80 O79 C78 C77 113.2(7)
C80 O79 C78 C69 -71.7(8)
C32 C31 C35 C44 -96.9(8)
C30 C31 C35 C44 81.5(9)
C32 C31 C35 C36 85.2(8)
C30 C31 C35 C36 -96.3(8)
C44 C35 C36 C37 -175.1(6)
C31 C35 C36 C37 2.8(10)
C44 C35 C36 C41 3.9(10)
C31 C35 C36 C41 -178.2(6)
C26 C25 C30 C29 -1.8(10)
C24 C25 C30 C29 179.1(6)
C26 C25 C30 C31 179.9(6)
C24 C25 C30 C31 0.7(9)
C32 C31 C30 C29 -178.7(6)
C35 C31 C30 C29 2.9(10)
C32 C31 C30 C25 -0.3(9)
C35 C31 C30 C25 -178.8(6)
C4 C15 C14 C13 -0.4(9)
C16 C15 C14 C13 173.8(6)
C15 C14 C13 C6 1.4(9)
C15 C14 C13 C12 178.0(6)
B56 O57 C58 C59 -97.5(7)
B56 O57 C58 C54 13.4(7)
C92 O91 C90 C81 113.1(7)
C92 O91 C90 C89 -68.5(8)
C46 O45 C44 C35 140.1(8)
C46 O45 C44 C43 -41.3(11)
C36 C35 C44 O45 177.1(6)
C31 C35 C44 O45 -0.7(10)
C36 C35 C44 C43 -1.4(11)
C31 C35 C44 C43 -179.3(7)
C42 C43 C44 O45 179.0(7)
B47 C43 C44 O45 -10.8(12)
C42 C43 C44 C35 -2.5(11)
B47 C43 C44 C35 167.7(7)
C77 C78 C69 C70 -7.3(10)
O79 C78 C69 C70 177.7(6)
C77 C78 C69 B56 172.6(6)
O79 C78 C69 B56 -2.3(10)
C6 C5 C4 C15 -0.5(10)
C6 C5 C4 C3 177.9(6)
C14 C15 C4 C5 0.0(10)
C16 C15 C4 C5 -175.2(6)
C14 C15 C4 C3 -178.7(5)
C16 C15 C4 C3 6.2(8)
C37 C36 C41 C42 176.6(6)
C35 C36 C41 C42 -2.4(10)
C37 C36 C41 C40 -1.0(10)
C35 C36 C41 C40 -180.0(6)
C30 C31 C32 O33 177.6(6)
C35 C31 C32 O33 -4.0(10)
C30 C31 C32 C23 0.2(10)
C35 C31 C32 C23 178.6(6)
C34 O33 C32 C31 107.5(7)
C34 O33 C32 C23 -75.0(8)
O79 C78 C77 C76 178.7(6)
C69 C78 C77 C76 3.7(10)
O79 C78 C77 C81 -3.5(9)
C69 C78 C77 C81 -178.5(6)
B47 O64 C63 C62 127.7(7)
B47 O64 C63 C49 11.8(7)
C41 C36 C37 C38 -1.7(10)
C35 C36 C37 C38 177.2(7)
B10 O11 C12 C13 -100.9(7)
B10 O11 C12 C8 12.5(7)
C6 C13 C12 O11 118.7(6)
C14 C13 C12 O11 -58.2(8)
C6 C13 C12 C8 5.1(7)
C14 C13 C12 C8 -171.8(6)
O91 C90 C81 C82 178.5(6)
C89 C90 C81 C82 0.1(10)
O91 C90 C81 C77 -0.6(10)
C89 C90 C81 C77 -178.9(6)
C87 C82 C81 C90 1.9(10)
C83 C82 C81 C90 179.6(6)
C87 C82 C81 C77 -179.1(6)
C83 C82 C81 C77 -1.4(11)
C78 C77 C81 C90 -114.2(7)
C76 C77 C81 C90 63.6(9)
C78 C77 C81 C82 66.9(9)
C76 C77 C81 C82 -115.4(8)
O64 C63 C62 C67 24.2(9)
C49 C63 C62 C67 137.8(7)
O64 C63 C62 C68 147.2(7)
C49 C63 C62 C68 -99.3(7)
O64 C63 C62 C61 -97.2(7)
C49 C63 C62 C61 16.3(7)
O91 C90 C89 C88 178.0(6)
C81 C90 C89 C88 -3.7(10)
O91 C90 C89 B10 -3.7(10)
C81 C90 C89 B10 174.6(7)
B56 O55 C54 C58 11.3(7)
B56 O55 C54 C53 128.2(7)
O57 C58 C54 O55 -14.8(7)
C59 C58 C54 O55 101.2(6)
O57 C58 C54 C53 -135.2(6)
C59 C58 C54 C53 -19.2(7)
C81 C82 C87 C86 178.1(6)
C83 C82 C87 C86 0.3(10)
C81 C82 C87 C88 -0.4(10)
C83 C82 C87 C88 -178.2(6)
C26 C25 C24 C23 179.9(7)
C30 C25 C24 C23 -1.0(10)
C90 C89 C88 C87 5.4(10)
B10 C89 C88 C87 -173.0(7)
C86 C87 C88 C89 178.1(7)
C82 C87 C88 C89 -3.4(10)
O55 C54 C53 C52 -95.7(7)
C58 C54 C53 C52 19.2(7)
O55 C54 C53 C66 25.4(9)
C58 C54 C53 C66 140.4(7)
O55 C54 C53 C65 148.5(6)
C58 C54 C53 C65 -96.6(7)
C14 C13 C6 C5 -2.0(10)
C12 C13 C6 C5 -179.0(6)
C14 C13 C6 C7 -179.4(6)
C12 C13 C6 C7 3.5(8)
C4 C5 C6 C13 1.5(9)
C4 C5 C6 C7 178.5(6)
O57 C58 C59 C52 122.7(6)
C54 C58 C59 C52 11.4(7)
O57 C58 C59 C60 -56.0(9)
C54 C58 C59 C60 -167.3(7)
C72 C71 C76 C75 -0.4(10)
C70 C71 C76 C75 178.4(6)
C72 C71 C76 C77 176.1(7)
C70 C71 C76 C77 -5.1(10)
C78 C77 C76 C71 2.7(10)
C81 C77 C76 C71 -175.1(6)
C78 C77 C76 C75 178.8(7)
C81 C77 C76 C75 1.1(11)
C25 C24 C23 C32 0.8(10)
C25 C24 C23 B1 -176.9(6)
C31 C32 C23 C24 -0.4(10)
O33 C32 C23 C24 -177.7(6)
C31 C32 C23 B1 177.2(6)
O33 C32 C23 B1 -0.1(10)
C52 C51 C50 C61 -0.6(11)
C52 C51 C50 C49 177.1(7)
C44 C43 C42 C41 4.1(11)
B47 C43 C42 C41 -166.8(7)
C40 C41 C42 C43 175.8(7)
C36 C41 C42 C43 -1.7(11)
B1 O2 C3 C4 -100.4(7)
B1 O2 C3 C17 10.9(7)
C5 C4 C3 O2 -58.1(9)
C15 C4 C3 O2 120.5(6)
C5 C4 C3 C17 -170.5(6)
C15 C4 C3 C17 8.1(7)
C78 C69 C70 C71 4.7(10)
B56 C69 C70 C71 -175.2(6)
C76 C71 C70 C69 1.5(10)
C72 C71 C70 C69 -179.8(7)
C60 C59 C52 C51 -1.8(11)
C58 C59 C52 C51 179.5(6)
C60 C59 C52 C53 179.9(6)
C58 C59 C52 C53 1.2(8)
C50 C51 C52 C59 2.7(11)
C50 C51 C52 C53 -179.2(6)
C66 C53 C52 C59 -134.8(7)
C65 C53 C52 C59 101.4(7)
C54 C53 C52 C59 -12.8(8)
C66 C53 C52 C51 47.1(10)
C65 C53 C52 C51 -76.7(9)
C54 C53 C52 C51 169.1(7)
B10 O9 C8 C7 123.5(6)
B10 O9 C8 C12 8.6(7)
O11 C12 C8 O9 -12.6(6)
C13 C12 C8 O9 106.7(6)
O11 C12 C8 C7 -130.8(6)
C13 C12 C8 C7 -11.4(7)
C51 C50 C61 C60 -2.4(11)
C49 C50 C61 C60 179.5(6)
C51 C50 C61 C62 179.5(6)
C49 C50 C61 C62 1.4(9)
C67 C62 C61 C50 -131.7(7)
C68 C62 C61 C50 103.9(7)
C63 C62 C61 C50 -11.5(8)
C67 C62 C61 C60 50.3(10)
C68 C62 C61 C60 -74.1(9)
C63 C62 C61 C60 170.6(7)
C52 C59 C60 C61 -1.2(11)
C58 C59 C60 C61 177.3(6)
C50 C61 C60 C59 3.2(10)
C62 C61 C60 C59 -178.9(6)
C42 C41 C40 C39 -176.1(7)
C36 C41 C40 C39 1.4(11)
C3 O2 B1 O18 -1.7(7)
C3 O2 B1 C23 -179.2(7)
C17 O18 B1 O2 -9.2(8)
C17 O18 B1 C23 168.6(6)
C24 C23 B1 O2 142.3(7)
C32 C23 B1 O2 -35.3(11)
C24 C23 B1 O18 -35.0(10)
C32 C23 B1 O18 147.4(7)
C13 C6 C7 C20 -133.0(7)
C5 C6 C7 C20 49.8(9)
C13 C6 C7 C19 103.8(7)
C5 C6 C7 C19 -73.4(8)
C13 C6 C7 C8 -10.5(8)
C5 C6 C7 C8 172.3(6)
O9 C8 C7 C6 -99.4(6)
C12 C8 C7 C6 13.0(7)
O9 C8 C7 C20 22.1(8)
C12 C8 C7 C20 134.5(6)
O9 C8 C7 C19 144.5(6)
C12 C8 C7 C19 -103.1(7)
B47 O48 C49 C50 -104.1(7)
B47 O48 C49 C63 10.5(7)
C61 C50 C49 O48 124.0(7)
C51 C50 C49 O48 -54.0(10)
C61 C50 C49 C63 9.5(8)
C51 C50 C49 C63 -168.5(7)
O64 C63 C49 O48 -13.5(7)
C62 C63 C49 O48 -135.6(6)
O64 C63 C49 C50 105.6(6)
C62 C63 C49 C50 -16.5(8)
C25 C30 C29 C28 2.4(11)
C31 C30 C29 C28 -179.3(7)
C88 C87 C86 C85 179.2(7)
C82 C87 C86 C85 0.8(11)
B1 O18 C17 C16 128.9(6)
B1 O18 C17 C3 14.9(7)
O2 C3 C17 O18 -15.4(6)
C4 C3 C17 O18 100.9(6)
O2 C3 C17 C16 -135.0(5)
C4 C3 C17 C16 -18.7(7)
C24 C25 C26 C27 178.7(6)
C30 C25 C26 C27 -0.4(10)
C85 C84 C83 C82 -0.1(12)
C81 C82 C83 C84 -178.4(7)
C87 C82 C83 C84 -0.6(10)
C25 C26 C27 C28 1.9(11)
C71 C76 C75 C74 0.3(11)
C77 C76 C75 C74 -176.0(7)
C36 C37 C38 C39 4.1(11)
C63 O64 B47 O48 -5.9(9)
C63 O64 B47 C43 170.8(7)
C49 O48 B47 O64 -3.5(8)
C49 O48 B47 C43 179.6(7)
C42 C43 B47 O64 -67.8(10)
C44 C43 B47 O64 122.1(9)
C42 C43 B47 O48 108.7(8)
C44 C43 B47 O48 -61.4(11)
C4 C15 C16 C17 -17.9(7)
C14 C15 C16 C17 167.6(6)
C4 C15 C16 C21 -141.7(6)
C14 C15 C16 C21 43.8(9)
C4 C15 C16 C22 96.9(7)
C14 C15 C16 C22 -77.6(9)
O18 C17 C16 C15 -89.5(6)
C3 C17 C16 C15 22.0(7)
O18 C17 C16 C21 33.8(8)
C3 C17 C16 C21 145.3(6)
O18 C17 C16 C22 155.0(6)
C3 C17 C16 C22 -93.5(6)
C41 C40 C39 C38 0.9(11)
C37 C38 C39 C40 -3.6(11)
C12 O11 B10 O9 -7.8(8)
C12 O11 B10 C89 175.5(7)
C8 O9 B10 O11 -0.9(8)
C8 O9 B10 C89 175.8(6)
C88 C89 B10 O11 136.5(8)
C90 C89 B10 O11 -41.8(11)
C88 C89 B10 O9 -40.0(10)
C90 C89 B10 O9 141.7(7)
C58 O57 B56 O55 -6.9(8)
C58 O57 B56 C69 176.3(7)
C54 O55 B56 O57 -3.2(8)
C54 O55 B56 C69 173.6(7)
C70 C69 B56 O57 137.9(8)
C78 C69 B56 O57 -42.0(11)
C70 C69 B56 O55 -38.5(11)
C78 C69 B56 O55 141.6(7)
C76 C75 C74 C73 0.0(13)
C76 C71 C72 C73 0.3(12)
C70 C71 C72 C73 -178.4(7)
C71 C72 C73 C74 -0.1(13)
C75 C74 C73 C72 -0.1(14)
C87 C86 C85 C84 -1.5(12)
C83 C84 C85 C86 1.2(12)
C30 C29 C28 C27 -0.9(12)
C26 C27 C28 C29 -1.3(12)
